data_7239200
loop_
_publ_author_name
'Yu, Meihui'
'Hu, Ming'
'Wu, Zhenting'

_publ_section_title
;
 Synthesis, crystal structures and properties of transition metal
 coordination polymers based on a rigid triazole dicarboxylic acid
;
_journal_issue 47
_journal_name_full 'RSC Advances'
_journal_page_first 25175
_journal_paper_doi 10.1039/c3ra43425g
_journal_volume 3
_journal_year 2013
_chemical_formula_sum 'C72 H46 Mn3 N13 O13'
_chemical_formula_weight 1466.04
_space_group_IT_number 2
_space_group_name_Hall '-P 1'
_space_group_name_H-M_alt 'P -1'
_symmetry_space_group_name_H-M 'P -1'
_atom_sites_solution_hydrogens geom
_atom_sites_solution_primary direct
_atom_sites_solution_secondary difmap
_audit_creation_method SHELXL-97
_cell_angle_alpha 83.245(2)
_cell_angle_beta 83.276(2)
_cell_angle_gamma 78.905(2)
_cell_formula_units_Z 2
_cell_length_a 13.2892(10)
_cell_length_b 14.1229(9)
_cell_length_c 21.3956(15)
_cell_measurement_temperature 296(2)
_cell_volume 3894.7(5)
_computing_structure_refinement 'SHELXL-97 (Sheldrick, 1997)'
_computing_structure_solution 'SHELXS-97 (Sheldrick, 1990)'
_diffrn_ambient_temperature 296(2)
_diffrn_measured_fraction_theta_full 0.995
_diffrn_measured_fraction_theta_max 0.995
_diffrn_radiation_monochromator graphite
_diffrn_radiation_source 'fine-focus sealed tube'
_diffrn_radiation_type MoK\a
_diffrn_radiation_wavelength 0.71073
_diffrn_reflns_av_R_equivalents 0.0567
_diffrn_reflns_av_sigmaI/netI 0.1285
_diffrn_reflns_limit_h_max 14
_diffrn_reflns_limit_h_min -15
_diffrn_reflns_limit_k_max 16
_diffrn_reflns_limit_k_min -16
_diffrn_reflns_limit_l_max 17
_diffrn_reflns_limit_l_min -25
_diffrn_reflns_number 22264
_diffrn_reflns_theta_full 25.00
_diffrn_reflns_theta_max 25.00
_diffrn_reflns_theta_min 1.68
_exptl_absorpt_coefficient_mu 0.544
_exptl_crystal_density_diffrn 1.250
_exptl_crystal_density_method 'not measured'
_exptl_crystal_F_000 1496
_exptl_crystal_size_max 0.2
_exptl_crystal_size_mid 0.2
_exptl_crystal_size_min 0.2
_platon_squeeze_details
;
;
_refine_diff_density_max 0.389
_refine_diff_density_min -0.353
_refine_diff_density_rms 0.065
_refine_ls_extinction_method none
_refine_ls_goodness_of_fit_ref 0.964
_refine_ls_hydrogen_treatment mixed
_refine_ls_matrix_type full
_refine_ls_number_parameters 916
_refine_ls_number_reflns 13662
_refine_ls_number_restraints 0
_refine_ls_restrained_S_all 0.964
_refine_ls_R_factor_all 0.1122
_refine_ls_R_factor_gt 0.0543
_refine_ls_shift/su_max 0.200
_refine_ls_shift/su_mean 0.003
_refine_ls_structure_factor_coef Fsqd
_refine_ls_weighting_details 'calc w=1/[\s^2^(Fo^2^)+(0.0100P)^2^+0.0000P] where P=(Fo^2^+2Fc^2^)/3'
_refine_ls_weighting_scheme calc
_refine_ls_wR_factor_gt 0.0820
_refine_ls_wR_factor_ref 0.0912
_reflns_number_gt 6918
_reflns_number_total 13662
_reflns_threshold_expression >2sigma(I)
_cod_data_source_file c3ra43425g.txt
_cod_data_source_block aaa
_cod_original_sg_symbol_H-M P-1
_cod_database_code 7239200

loop_
_symmetry_equiv_pos_as_xyz
'x, y, z'
'-x, -y, -z'

loop_
_atom_site_label
_atom_site_type_symbol
_atom_site_fract_x
_atom_site_fract_y
_atom_site_fract_z
_atom_site_U_iso_or_equiv
_atom_site_adp_type
_atom_site_occupancy
_atom_site_symmetry_multiplicity
_atom_site_calc_flag
_atom_site_refinement_flags
Mn1 Mn 1.0000 0.5000 1.0000 0.0277(2) Uani 1 2 d S
Mn2 Mn 0.86876(5) 0.35235(4) 1.11489(3) 0.03237(17) Uani 1 1 d .
Mn3 Mn 1.12258(5) -0.41056(4) 0.35507(3) 0.03899(19) Uani 1 1 d .
Mn4 Mn 1.0000 -0.5000 0.5000 0.0332(2) Uani 1 2 d S
O6 O 0.8752(2) 0.50781(15) 1.08101(11) 0.0350(7) Uani 1 1 d .
O4 O 0.9651(2) -0.29112(16) 0.33780(13) 0.0442(8) Uani 1 1 d .
O8 O 1.1055(2) 0.41832(16) 1.06247(12) 0.0404(8) Uani 1 1 d .
O7 O 0.7219(2) 0.46877(17) 1.09534(13) 0.0473(8) Uani 1 1 d .
O2 O 0.9781(2) -0.41705(17) 0.57778(13) 0.0483(8) Uani 1 1 d .
O9 O 1.0260(2) 0.30288(17) 1.11480(12) 0.0419(8) Uani 1 1 d .
O1 O 0.8548(2) 0.27729(17) 1.03556(13) 0.0444(8) Uani 1 1 d .
O15 O 1.0445(2) 0.62832(17) 1.02014(12) 0.0418(8) Uani 1 1 d .
O3 O 1.0006(2) -0.36474(16) 0.43165(12) 0.0402(8) Uani 1 1 d .
N13 N 0.5813(3) 1.0894(2) 1.06056(16) 0.0439(10) Uani 1 1 d .
O10 O 0.8357(2) -0.48606(18) 0.49821(14) 0.0530(9) Uani 1 1 d .
N1 N 0.9652(3) -0.0220(2) 0.77830(15) 0.0413(10) Uani 1 1 d .
H1 H 0.9450 -0.0590 0.8103 0.050 Uiso 1 1 calc R
C7 C 0.9814(3) 0.0679(3) 0.7781(2) 0.0370(11) Uani 1 1 d .
N11 N 0.4956(3) 0.9690(2) 1.08658(16) 0.0430(10) Uani 1 1 d .
O14 O 1.2417(2) -0.49475(19) 0.40342(16) 0.0635(10) Uani 1 1 d .
O13 O 1.0776(2) -0.53051(18) 0.32469(14) 0.0571(9) Uani 1 1 d .
N9 N 0.5437(3) 0.0792(2) 0.57635(16) 0.0504(11) Uani 1 1 d .
H9 H 0.5090 0.0986 0.6104 0.060 Uiso 1 1 calc R
C14 C 0.9630(3) -0.3123(3) 0.65739(19) 0.0362(11) Uani 1 1 d .
C67 C 1.2983(3) 0.2988(3) 1.07846(19) 0.0421(12) Uani 1 1 d .
H67 H 1.2983 0.3650 1.0709 0.051 Uiso 1 1 calc R
C59 C 0.4884(3) 1.0654(3) 1.07808(19) 0.0415(12) Uani 1 1 d .
C44 C 0.6445(3) -0.0043(3) 0.5117(2) 0.0417(12) Uani 1 1 d .
N8 N 0.6007(3) 0.0766(2) 0.47663(16) 0.0423(10) Uani 1 1 d .
N2 N 1.0113(3) 0.0990(2) 0.71853(16) 0.0449(10) Uani 1 1 d .
H2 H 1.0256 0.1556 0.7066 0.054 Uiso 1 1 calc R
C9 C 0.9796(3) -0.1363(3) 0.69754(19) 0.0359(11) Uani 1 1 d .
N4 N 0.8083(3) 0.2322(2) 1.17688(17) 0.0456(10) Uani 1 1 d .
C64 C 1.1046(3) 0.3340(3) 1.09002(18) 0.0342(11) Uani 1 1 d .
C52 C 0.7936(3) 0.7060(2) 1.07076(18) 0.0378(11) Uani 1 1 d .
H52 H 0.8647 0.6864 1.0641 0.045 Uiso 1 1 calc R
C51 C 0.9468(3) -0.2996(3) 0.3968(2) 0.0347(11) Uani 1 1 d .
C57 C 0.7299(3) 0.6368(2) 1.08217(18) 0.0347(11) Uani 1 1 d .
C62 C 0.7772(4) 0.5320(3) 1.08540(18) 0.0361(11) Uani 1 1 d .
N5 N 0.8376(3) 0.3994(2) 1.21494(15) 0.0420(10) Uani 1 1 d .
N3 N 1.0158(3) 0.0287(2) 0.67937(16) 0.0483(11) Uani 1 1 d .
N12 N 0.6520(3) 1.0066(2) 1.05851(16) 0.0507(11) Uani 1 1 d .
H12 H 0.7175 1.0008 1.0491 0.061 Uiso 1 1 calc R
C58 C 0.5978(3) 0.9370(3) 1.0742(2) 0.0421(12) Uani 1 1 d .
C8 C 0.9871(3) -0.0430(3) 0.7184(2) 0.0392(12) Uani 1 1 d .
N10 N 0.6128(3) -0.0057(2) 0.57245(16) 0.0453(10) Uani 1 1 d .
C1 C 0.9068(3) 0.1458(3) 0.94012(19) 0.0455(13) Uani 1 1 d .
H1A H 0.8784 0.1211 0.9790 0.055 Uiso 1 1 calc R
C48 C 0.7313(3) -0.0845(3) 0.4186(2) 0.0437(12) Uani 1 1 d .
H48 H 0.6902 -0.0383 0.3934 0.052 Uiso 1 1 calc R
C53 C 0.7512(3) 0.8039(3) 1.06930(19) 0.0436(12) Uani 1 1 d .
H53 H 0.7940 0.8497 1.0628 0.052 Uiso 1 1 calc R
N7 N 1.1823(3) -0.2716(3) 0.3560(2) 0.0576(12) Uani 1 1 d .
C54 C 0.6451(3) 0.8337(3) 1.07747(19) 0.0399(12) Uani 1 1 d .
C45 C 0.7201(3) -0.0817(3) 0.4834(2) 0.0374(11) Uani 1 1 d .
C11 C 0.9339(3) -0.2929(3) 0.71941(19) 0.0476(13) Uani 1 1 d .
H11 H 0.9085 -0.3395 0.7481 0.057 Uiso 1 1 calc R
C66 C 1.2053(3) 0.2659(2) 1.09252(17) 0.0311(10) Uani 1 1 d .
C16 C 0.9122(3) 0.3001(3) 0.98633(19) 0.0331(10) Uani 1 1 d .
C61 C 0.2987(3) 1.1029(3) 1.09809(19) 0.0428(12) Uani 1 1 d .
H61 H 0.2985 1.0367 1.1038 0.051 Uiso 1 1 calc R
C49 C 0.8033(3) -0.1557(3) 0.3910(2) 0.0460(12) Uani 1 1 d .
H49 H 0.8111 -0.1561 0.3472 0.055 Uiso 1 1 calc R
C60 C 0.3916(3) 1.1351(2) 1.08465(18) 0.0374(11) Uani 1 1 d .
C2 C 0.9312(3) 0.2373(2) 0.93337(18) 0.0340(11) Uani 1 1 d .
C4 C 0.9910(3) 0.2183(3) 0.82458(19) 0.0397(11) Uani 1 1 d .
H4 H 1.0197 0.2430 0.7858 0.048 Uiso 1 1 calc R
C31 C 1.2374(4) -0.2944(4) 0.2489(3) 0.0610(15) Uani 1 1 d .
C47 C 0.8504(3) -0.2255(2) 0.49249(19) 0.0420(12) Uani 1 1 d .
H47 H 0.8888 -0.2737 0.5179 0.050 Uiso 1 1 calc R
N6 N 1.2024(3) -0.3795(3) 0.25895(18) 0.0566(12) Uani 1 1 d .
C5 C 0.9652(3) 0.1261(3) 0.83145(19) 0.0373(11) Uani 1 1 d .
C65 C 1.2069(3) 0.1668(2) 1.10313(17) 0.0373(11) Uani 1 1 d .
H65 H 1.1455 0.1436 1.1137 0.045 Uiso 1 1 calc R
C43 C 0.5389(3) 0.1268(3) 0.5195(2) 0.0401(12) Uani 1 1 d .
C46 C 0.7805(3) -0.1538(3) 0.51954(19) 0.0467(12) Uani 1 1 d .
H46 H 0.7733 -0.1534 0.5633 0.056 Uiso 1 1 calc R
C68 C 1.3896(3) 0.2348(3) 1.0756(2) 0.0474(12) Uani 1 1 d .
H68 H 1.4512 0.2580 1.0675 0.057 Uiso 1 1 calc R
C40 C 0.3377(4) 0.3499(3) 0.5375(2) 0.0527(13) Uani 1 1 d .
H40 H 0.2964 0.3811 0.5698 0.063 Uiso 1 1 calc R
C6 C 0.9242(3) 0.0912(3) 0.89008(19) 0.0491(13) Uani 1 1 d .
H6 H 0.9082 0.0293 0.8955 0.059 Uiso 1 1 calc R
C22 C 0.7956(3) 0.3362(3) 1.2588(2) 0.0431(12) Uani 1 1 d .
C50 C 0.8641(3) -0.2265(2) 0.42756(19) 0.0341(11) Uani 1 1 d .
C56 C 0.6250(3) 0.6662(3) 1.0916(2) 0.0518(14) Uani 1 1 d .
H56 H 0.5821 0.6204 1.0999 0.062 Uiso 1 1 calc R
C42 C 0.4697(3) 0.2204(3) 0.5050(2) 0.0396(12) Uani 1 1 d .
C39 C 0.4592(3) 0.2551(3) 0.4424(2) 0.0546(14) Uani 1 1 d .
H39 H 0.5002 0.2231 0.4102 0.066 Uiso 1 1 calc R
C72 C 0.7627(4) -0.4657(3) 0.5395(2) 0.0472(13) Uani 1 1 d .
C15 C 0.9548(3) -0.4070(3) 0.6350(2) 0.0407(12) Uani 1 1 d .
C10 C 0.9418(3) -0.2068(3) 0.73922(19) 0.0490(13) Uani 1 1 d .
H10 H 0.9216 -0.1951 0.7811 0.059 Uiso 1 1 calc R
C3 C 0.9737(3) 0.2719(3) 0.87509(19) 0.0386(11) Uani 1 1 d .
H3 H 0.9909 0.3333 0.8702 0.046 Uiso 1 1 calc R
C55 C 0.5831(3) 0.7645(3) 1.0887(2) 0.0560(14) Uani 1 1 d .
H55 H 0.5120 0.7839 1.0944 0.067 Uiso 1 1 calc R
C41 C 0.4112(3) 0.2697(3) 0.5520(2) 0.0514(13) Uani 1 1 d .
H41 H 0.4211 0.2488 0.5940 0.062 Uiso 1 1 calc R
C37 C 0.3247(3) 0.3844(3) 0.4752(2) 0.0422(12) Uani 1 1 d .
C13 C 1.0029(3) -0.2426(3) 0.61622(19) 0.0441(12) Uani 1 1 d .
H13 H 1.0251 -0.2553 0.5747 0.053 Uiso 1 1 calc R
C21 C 0.7826(3) 0.2466(3) 1.2383(2) 0.0468(12) Uani 1 1 d .
C28 C 0.8544(4) 0.4805(3) 1.2344(2) 0.0551(14) Uani 1 1 d .
H28 H 0.8841 0.5235 1.2051 0.066 Uiso 1 1 calc R
C12 C 1.0103(3) -0.1554(3) 0.63532(19) 0.0488(13) Uani 1 1 d .
H12A H 1.0359 -0.1089 0.6067 0.059 Uiso 1 1 calc R
C30 C 1.2242(4) -0.2372(3) 0.2997(3) 0.0603(15) Uani 1 1 d .
C17 C 0.7975(4) 0.1493(3) 1.1582(2) 0.0630(16) Uani 1 1 d .
H17 H 0.8171 0.1383 1.1161 0.076 Uiso 1 1 calc R
C23 C 0.7702(4) 0.3549(4) 1.3220(2) 0.0625(15) Uani 1 1 d .
C38 C 0.3877(3) 0.3377(3) 0.4277(2) 0.0553(14) Uani 1 1 d .
H38 H 0.3819 0.3619 0.3856 0.066 Uiso 1 1 calc R
C27 C 0.8302(4) 0.5046(3) 1.2965(3) 0.0669(16) Uani 1 1 d .
H27 H 0.8415 0.5630 1.3079 0.080 Uiso 1 1 calc R
C19 C 0.7324(4) 0.0908(4) 1.2584(3) 0.0810(19) Uani 1 1 d .
H19 H 0.7079 0.0421 1.2856 0.097 Uiso 1 1 calc R
C32 C 1.2838(4) -0.2617(5) 0.1885(3) 0.0778(19) Uani 1 1 d .
C33 C 1.2937(5) -0.3229(6) 0.1419(3) 0.105(3) Uani 1 1 d .
H33 H 1.3243 -0.3043 0.1022 0.126 Uiso 1 1 calc R
C25 C 0.7158(4) 0.1977(4) 1.3449(3) 0.0842(19) Uani 1 1 d .
H25 H 0.6900 0.1518 1.3739 0.101 Uiso 1 1 calc R
C20 C 0.7417(4) 0.1770(4) 1.2813(2) 0.0635(15) Uani 1 1 d .
C18 C 0.7587(5) 0.0785(4) 1.1976(3) 0.086(2) Uani 1 1 d .
H18 H 0.7508 0.0219 1.1820 0.104 Uiso 1 1 calc R
C69 C 1.2030(5) -0.1258(4) 0.3983(4) 0.106(2) Uani 1 1 d .
H69 H 1.1949 -0.0895 0.4327 0.127 Uiso 1 1 calc R
C26 C 0.7898(4) 0.4409(4) 1.3395(2) 0.0787(18) Uani 1 1 d .
H26 H 0.7750 0.4546 1.3814 0.094 Uiso 1 1 calc R
C35 C 1.2581(5) -0.1462(4) 0.2897(4) 0.085(2) Uani 1 1 d .
C29 C 1.1728(4) -0.2182(4) 0.4032(3) 0.0842(19) Uani 1 1 d .
H29 H 1.1445 -0.2420 0.4423 0.101 Uiso 1 1 calc R
C36 C 1.2443(6) -0.0942(5) 0.3405(4) 0.118(3) Uani 1 1 d .
H36 H 1.2641 -0.0339 0.3353 0.142 Uiso 1 1 calc R
C24 C 0.7272(4) 0.2819(4) 1.3649(2) 0.0784(18) Uani 1 1 d .
H24 H 0.7072 0.2934 1.4069 0.094 Uiso 1 1 calc R
C34 C 1.2610(5) -0.4095(5) 0.1509(3) 0.108(2) Uani 1 1 d .
H34 H 1.2696 -0.4500 0.1187 0.129 Uiso 1 1 calc R
O5 O 0.6473(3) 0.2660(2) 0.02165(17) 0.0815(12) Uani 1 1 d G
H5A H 0.6914 0.2752 0.0450 0.122 Uiso 1 1 d G
H5B H 0.6187 0.2192 0.0387 0.122 Uiso 1 1 d G
C74 C 1.3149(5) -0.1692(5) 0.1830(4) 0.107(3) Uani 1 1 d .
H74 H 1.3464 -0.1473 0.1443 0.128 Uiso 1 1 calc R
C75 C 1.2131(4) -0.4354(4) 0.2120(3) 0.0821(19) Uani 1 1 d .
H75 H 1.1884 -0.4934 0.2192 0.099 Uiso 1 1 calc R
C73 C 1.3012(5) -0.1127(5) 0.2302(4) 0.115(3) Uani 1 1 d .
H73 H 1.3200 -0.0520 0.2236 0.138 Uiso 1 1 calc R

loop_
_atom_site_aniso_label
_atom_site_aniso_U_11
_atom_site_aniso_U_22
_atom_site_aniso_U_33
_atom_site_aniso_U_23
_atom_site_aniso_U_13
_atom_site_aniso_U_12
Mn1 0.0281(6) 0.0176(4) 0.0352(5) -0.0031(4) -0.0002(4) -0.0004(4)
Mn2 0.0348(4) 0.0232(3) 0.0361(4) -0.0021(3) 0.0040(3) -0.0027(3)
Mn3 0.0471(5) 0.0250(3) 0.0413(4) -0.0017(3) 0.0029(3) -0.0028(3)
Mn4 0.0408(7) 0.0241(4) 0.0321(5) -0.0067(4) -0.0002(4) 0.0010(4)
O6 0.032(2) 0.0287(14) 0.0380(17) -0.0011(13) 0.0030(14) 0.0037(13)
O4 0.056(2) 0.0305(15) 0.0391(19) -0.0002(14) 0.0034(16) 0.0033(14)
O8 0.037(2) 0.0217(14) 0.058(2) 0.0023(14) -0.0083(15) 0.0033(13)
O7 0.043(2) 0.0272(15) 0.069(2) -0.0016(15) -0.0031(17) -0.0030(14)
O2 0.074(3) 0.0329(16) 0.0384(19) -0.0166(15) -0.0075(17) -0.0027(15)
O9 0.034(2) 0.0395(16) 0.0446(19) 0.0080(14) 0.0030(15) 0.0012(14)
O1 0.052(2) 0.0418(16) 0.0425(19) -0.0129(15) 0.0054(16) -0.0161(15)
O15 0.053(2) 0.0265(15) 0.050(2) -0.0100(14) -0.0012(16) -0.0159(14)
O3 0.044(2) 0.0284(15) 0.0418(18) 0.0063(14) -0.0001(15) 0.0008(14)
N13 0.023(2) 0.0326(19) 0.068(3) -0.0043(18) -0.0009(19) 0.0114(17)
O10 0.036(2) 0.0515(18) 0.068(2) -0.0198(16) -0.0029(17) 0.0098(15)
N1 0.075(3) 0.0218(18) 0.028(2) 0.0007(16) 0.0018(19) -0.0175(18)
C7 0.049(3) 0.024(2) 0.041(3) -0.008(2) -0.004(2) -0.013(2)
N11 0.031(2) 0.0205(18) 0.068(3) -0.0003(18) 0.0097(19) 0.0068(15)
O14 0.050(2) 0.0497(19) 0.077(3) 0.0147(18) -0.0068(19) 0.0119(16)
O13 0.087(3) 0.0321(16) 0.052(2) -0.0071(16) 0.0001(19) -0.0127(17)
N9 0.063(3) 0.038(2) 0.041(2) -0.0087(19) 0.002(2) 0.0121(19)
C14 0.052(3) 0.026(2) 0.030(3) -0.012(2) 0.003(2) -0.004(2)
C67 0.037(3) 0.020(2) 0.065(3) -0.001(2) 0.003(2) -0.001(2)
C59 0.039(3) 0.032(2) 0.048(3) 0.001(2) 0.002(2) 0.002(2)
C44 0.038(3) 0.030(2) 0.053(3) -0.005(2) 0.000(2) 0.002(2)
N8 0.038(3) 0.0323(19) 0.048(2) 0.0017(18) 0.0039(19) 0.0051(17)
N2 0.065(3) 0.030(2) 0.041(2) -0.0099(18) 0.004(2) -0.0148(18)
C9 0.051(3) 0.029(2) 0.029(3) -0.009(2) -0.007(2) -0.005(2)
N4 0.050(3) 0.038(2) 0.047(3) 0.0031(19) 0.000(2) -0.0119(18)
C64 0.037(3) 0.032(2) 0.032(3) -0.006(2) -0.003(2) 0.000(2)
C52 0.025(3) 0.034(2) 0.050(3) -0.006(2) 0.003(2) 0.005(2)
C51 0.041(3) 0.023(2) 0.039(3) 0.000(2) 0.000(2) -0.010(2)
C57 0.039(3) 0.026(2) 0.034(3) 0.0003(19) 0.002(2) 0.003(2)
C62 0.041(3) 0.028(2) 0.032(3) -0.003(2) 0.003(2) 0.005(2)
N5 0.044(3) 0.036(2) 0.040(2) -0.0004(19) -0.0024(19) 0.0046(18)
N3 0.072(3) 0.031(2) 0.043(2) -0.0140(19) 0.003(2) -0.0113(19)
N12 0.023(2) 0.036(2) 0.087(3) -0.007(2) 0.008(2) 0.0025(17)
C58 0.042(3) 0.023(2) 0.054(3) 0.002(2) 0.009(2) 0.002(2)
C8 0.057(3) 0.026(2) 0.036(3) -0.009(2) -0.001(2) -0.008(2)
N10 0.054(3) 0.036(2) 0.041(2) -0.0060(18) -0.003(2) 0.0070(18)
C1 0.070(4) 0.029(2) 0.038(3) -0.007(2) 0.011(2) -0.018(2)
C48 0.040(3) 0.036(2) 0.046(3) 0.006(2) -0.005(2) 0.011(2)
C53 0.038(3) 0.029(2) 0.059(3) -0.006(2) 0.002(2) 0.003(2)
N7 0.059(3) 0.046(2) 0.067(3) 0.003(2) -0.005(2) -0.014(2)
C54 0.034(3) 0.026(2) 0.050(3) 0.001(2) 0.006(2) 0.008(2)
C45 0.035(3) 0.033(2) 0.040(3) 0.004(2) -0.005(2) -0.001(2)
C11 0.077(4) 0.027(2) 0.040(3) -0.003(2) 0.005(3) -0.017(2)
C66 0.034(3) 0.022(2) 0.032(2) 0.0032(19) -0.001(2) 0.0054(19)
C16 0.031(3) 0.031(2) 0.036(3) -0.004(2) -0.005(2) -0.002(2)
C61 0.043(3) 0.023(2) 0.055(3) 0.005(2) 0.004(2) 0.002(2)
C49 0.050(4) 0.046(3) 0.038(3) -0.001(2) 0.002(2) -0.006(2)
C60 0.036(3) 0.023(2) 0.046(3) 0.002(2) 0.000(2) 0.008(2)
C2 0.047(3) 0.025(2) 0.032(3) -0.008(2) 0.007(2) -0.014(2)
C4 0.055(3) 0.029(2) 0.039(3) 0.000(2) -0.005(2) -0.016(2)
C31 0.033(3) 0.059(3) 0.078(4) 0.024(3) 0.000(3) 0.003(3)
C47 0.051(3) 0.027(2) 0.040(3) -0.005(2) -0.005(2) 0.012(2)
N6 0.060(3) 0.048(2) 0.051(3) 0.004(2) 0.008(2) 0.002(2)
C5 0.049(3) 0.032(2) 0.032(3) -0.011(2) -0.002(2) -0.007(2)
C65 0.031(3) 0.029(2) 0.047(3) 0.003(2) 0.000(2) 0.000(2)
C43 0.037(3) 0.034(2) 0.045(3) 0.003(2) -0.002(2) 0.000(2)
C46 0.056(4) 0.044(3) 0.035(3) -0.004(2) -0.008(2) 0.006(2)
C68 0.035(3) 0.027(2) 0.079(4) -0.004(2) -0.006(3) -0.001(2)
C40 0.055(4) 0.038(3) 0.059(3) -0.016(3) 0.003(3) 0.008(2)
C6 0.082(4) 0.028(2) 0.043(3) -0.011(2) 0.006(3) -0.027(2)
C22 0.038(3) 0.052(3) 0.034(3) 0.002(2) 0.002(2) -0.001(2)
C50 0.039(3) 0.024(2) 0.035(3) 0.002(2) -0.002(2) 0.0016(19)
C56 0.032(3) 0.030(2) 0.086(4) 0.004(2) 0.011(3) -0.002(2)
C42 0.034(3) 0.027(2) 0.050(3) 0.000(2) 0.008(2) 0.004(2)
C39 0.045(3) 0.052(3) 0.052(3) 0.001(3) 0.012(3) 0.015(2)
C72 0.045(4) 0.029(2) 0.067(4) -0.001(3) -0.015(3) -0.002(2)
C15 0.051(3) 0.030(2) 0.040(3) -0.009(2) -0.003(2) 0.000(2)
C10 0.079(4) 0.032(2) 0.034(3) -0.007(2) 0.007(3) -0.011(2)
C3 0.050(3) 0.025(2) 0.043(3) -0.006(2) -0.002(2) -0.012(2)
C55 0.034(3) 0.034(3) 0.090(4) -0.002(3) 0.010(3) 0.004(2)
C41 0.053(4) 0.042(3) 0.053(3) -0.009(2) -0.004(3) 0.011(2)
C37 0.040(3) 0.028(2) 0.055(3) 0.003(2) -0.005(2) 0.001(2)
C13 0.061(4) 0.038(2) 0.036(3) -0.016(2) 0.004(2) -0.013(2)
C21 0.042(3) 0.051(3) 0.042(3) 0.009(3) 0.001(2) -0.006(2)
C28 0.070(4) 0.042(3) 0.053(3) -0.007(3) -0.012(3) -0.004(3)
C12 0.076(4) 0.034(2) 0.037(3) -0.003(2) 0.003(3) -0.018(2)
C30 0.042(4) 0.041(3) 0.095(5) 0.018(3) -0.012(3) -0.009(2)
C17 0.086(4) 0.042(3) 0.065(4) 0.007(3) -0.006(3) -0.029(3)
C23 0.062(4) 0.070(4) 0.047(4) -0.009(3) 0.003(3) 0.004(3)
C38 0.050(4) 0.054(3) 0.047(3) 0.010(2) 0.008(3) 0.012(2)
C27 0.082(5) 0.054(3) 0.065(4) -0.022(3) -0.014(3) 0.001(3)
C19 0.104(5) 0.063(4) 0.076(5) 0.028(4) -0.001(4) -0.043(3)
C32 0.042(4) 0.093(5) 0.077(5) 0.034(4) 0.010(3) 0.005(3)
C33 0.093(6) 0.118(6) 0.068(5) 0.038(5) 0.020(4) 0.024(5)
C25 0.070(5) 0.099(5) 0.069(5) 0.029(4) 0.010(3) -0.013(4)
C20 0.059(4) 0.080(4) 0.043(3) 0.022(3) 0.007(3) -0.016(3)
C18 0.124(6) 0.063(4) 0.078(5) 0.012(4) -0.009(4) -0.044(4)
C69 0.113(6) 0.071(5) 0.151(7) -0.023(5) -0.046(5) -0.032(4)
C26 0.101(5) 0.081(4) 0.042(4) -0.016(3) -0.001(3) 0.018(4)
C35 0.069(5) 0.062(4) 0.124(6) 0.028(4) -0.023(4) -0.028(3)
C29 0.099(5) 0.064(4) 0.098(5) -0.010(4) -0.016(4) -0.030(4)
C36 0.143(8) 0.076(5) 0.155(8) 0.016(5) -0.054(6) -0.060(5)
C24 0.076(5) 0.107(5) 0.038(3) 0.005(4) 0.014(3) -0.001(4)
C34 0.115(6) 0.101(5) 0.080(5) -0.001(4) 0.019(4) 0.026(4)
O5 0.061(3) 0.058(2) 0.130(3) 0.003(2) -0.008(2) -0.0310(19)
C74 0.048(4) 0.091(6) 0.154(8) 0.071(5) 0.013(5) -0.009(4)
C75 0.102(5) 0.074(4) 0.053(4) -0.003(3) 0.021(3) 0.008(3)
C73 0.064(5) 0.089(6) 0.171(9) 0.065(6) -0.007(6) -0.015(4)

loop_
_atom_type_symbol
_atom_type_description
_atom_type_scat_dispersion_real
_atom_type_scat_dispersion_imag
_atom_type_scat_source
C C 0.0033 0.0016 'International Tables Vol C Tables 4.2.6.8 and 6.1.1.4'
H H 0.0000 0.0000 'International Tables Vol C Tables 4.2.6.8 and 6.1.1.4'
N N 0.0061 0.0033 'International Tables Vol C Tables 4.2.6.8 and 6.1.1.4'
O O 0.0106 0.0060 'International Tables Vol C Tables 4.2.6.8 and 6.1.1.4'
Mn Mn 0.3368 0.7283 'International Tables Vol C Tables 4.2.6.8 and 6.1.1.4'

loop_
_geom_angle_atom_site_label_1
_geom_angle_atom_site_label_2
_geom_angle_atom_site_label_3
_geom_angle
_geom_angle_site_symmetry_1
_geom_angle_site_symmetry_3
O15 Mn1 O15 180.000(1) 2_767 .
O15 Mn1 O8 89.22(10) 2_767 2_767
O15 Mn1 O8 90.78(10) . 2_767
O15 Mn1 O8 90.78(10) 2_767 .
O15 Mn1 O8 89.22(10) . .
O8 Mn1 O8 180.00(11) 2_767 .
O15 Mn1 O6 87.74(9) 2_767 .
O15 Mn1 O6 92.26(9) . .
O8 Mn1 O6 90.83(10) 2_767 .
O8 Mn1 O6 89.17(10) . .
O15 Mn1 O6 92.26(9) 2_767 2_767
O15 Mn1 O6 87.74(9) . 2_767
O8 Mn1 O6 89.17(10) 2_767 2_767
O8 Mn1 O6 90.83(10) . 2_767
O6 Mn1 O6 180.000(1) . 2_767
O9 Mn2 O1 94.12(11) . .
O9 Mn2 N4 100.61(11) . .
O1 Mn2 N4 87.32(12) . .
O9 Mn2 O6 97.41(10) . .
O1 Mn2 O6 108.86(10) . .
N4 Mn2 O6 154.81(11) . .
O9 Mn2 N5 98.06(12) . .
O1 Mn2 N5 158.53(12) . .
N4 Mn2 N5 73.13(13) . .
O6 Mn2 N5 87.08(10) . .
O9 Mn2 O7 154.30(10) . .
O1 Mn2 O7 92.41(10) . .
N4 Mn2 O7 104.51(12) . .
O6 Mn2 O7 57.02(9) . .
N5 Mn2 O7 84.22(11) . .
O14 Mn3 O13 93.84(12) . .
O14 Mn3 O3 103.90(12) . .
O13 Mn3 O3 103.70(10) . .
O14 Mn3 N6 102.22(13) . .
O13 Mn3 N6 89.96(14) . .
O3 Mn3 N6 149.47(12) . .
O14 Mn3 N7 93.69(14) . .
O13 Mn3 N7 162.60(14) . .
O3 Mn3 N7 89.66(13) . .
N6 Mn3 N7 73.11(15) . .
O14 Mn3 O4 158.50(11) . .
O13 Mn3 O4 98.36(11) . .
O3 Mn3 O4 56.01(9) . .
N6 Mn3 O4 95.46(11) . .
N7 Mn3 O4 79.73(12) . .
O2 Mn4 O2 180.000(1) 2_746 .
O2 Mn4 O10 88.83(11) 2_746 .
O2 Mn4 O10 91.17(11) . .
O2 Mn4 O10 91.17(11) 2_746 2_746
O2 Mn4 O10 88.83(11) . 2_746
O10 Mn4 O10 180.000(1) . 2_746
O2 Mn4 O3 90.96(9) 2_746 2_746
O2 Mn4 O3 89.04(9) . 2_746
O10 Mn4 O3 89.36(10) . 2_746
O10 Mn4 O3 90.64(10) 2_746 2_746
O2 Mn4 O3 89.04(9) 2_746 .
O2 Mn4 O3 90.96(9) . .
O10 Mn4 O3 90.64(10) . .
O10 Mn4 O3 89.36(10) 2_746 .
O3 Mn4 O3 180.00(11) 2_746 .
C62 O6 Mn2 92.6(2) . .
C62 O6 Mn1 134.4(3) . .
Mn2 O6 Mn1 104.44(9) . .
C51 O4 Mn3 85.6(2) . .
C64 O8 Mn1 127.8(3) . .
C62 O7 Mn2 88.9(2) . .
C15 O2 Mn4 151.7(3) . .
C64 O9 Mn2 134.9(3) . .
C16 O1 Mn2 113.2(2) . .
C16 O15 Mn1 159.9(3) 2_767 .
C51 O3 Mn3 95.7(2) . .
C51 O3 Mn4 145.4(3) . .
Mn3 O3 Mn4 104.13(10) . .
C59 N13 N12 108.1(3) . .
C72 O10 Mn4 131.4(3) . .
C7 N1 C8 105.5(3) . .
N1 C7 N2 107.7(3) . .
N1 C7 C5 127.4(4) . .
N2 C7 C5 124.8(3) . .
C59 N11 C58 102.5(3) . .
C72 O14 Mn3 128.3(3) 2_746 .
C15 O13 Mn3 119.5(3) 2_746 .
C43 N9 N10 109.2(3) . .
C11 C14 C13 118.2(4) . .
C11 C14 C15 121.6(4) . .
C13 C14 C15 120.2(4) . .
C68 C67 C66 120.6(4) . .
N11 C59 N13 110.9(4) . .
N11 C59 C60 124.5(4) . .
N13 C59 C60 124.6(4) . .
N10 C44 N8 113.6(3) . .
N10 C44 C45 124.0(4) . .
N8 C44 C45 122.3(4) . .
C43 N8 C44 103.1(3) . .
C7 N2 N3 110.6(3) . .
C10 C9 C12 118.9(4) . .
C10 C9 C8 120.8(4) . .
C12 C9 C8 120.3(4) . .
C17 N4 C21 118.2(4) . .
C17 N4 Mn2 125.3(3) . .
C21 N4 Mn2 116.5(3) . .
O9 C64 O8 125.2(4) . .
O9 C64 C66 117.2(3) . .
O8 C64 C66 117.6(4) . .
C53 C52 C57 120.1(4) . .
O4 C51 O3 121.8(4) . .
O4 C51 C50 119.0(4) . .
O3 C51 C50 119.0(4) . .
C56 C57 C52 119.6(3) . .
C56 C57 C62 121.1(4) . .
C52 C57 C62 119.2(4) . .
O7 C62 O6 120.5(3) . .
O7 C62 C57 120.4(4) . .
O6 C62 C57 119.0(4) . .
C28 N5 C22 117.5(4) . .
C28 N5 Mn2 127.7(3) . .
C22 N5 Mn2 114.8(3) . .
C8 N3 N2 102.5(3) . .
C58 N12 N13 104.3(3) . .
N12 C58 N11 114.2(3) . .
N12 C58 C54 122.5(4) . .
N11 C58 C54 123.3(4) . .
N3 C8 N1 113.7(3) . .
N3 C8 C9 122.8(4) . .
N1 C8 C9 123.5(4) . .
C44 N10 N9 103.4(3) . .
C6 C1 C2 120.4(4) . .
C45 C48 C49 120.4(4) . .
C52 C53 C54 120.3(4) . .
C29 N7 C30 117.6(4) . .
C29 N7 Mn3 127.4(4) . .
C30 N7 Mn3 114.7(3) . .
C55 C54 C53 118.9(3) . .
C55 C54 C58 119.6(4) . .
C53 C54 C58 121.5(4) . .
C48 C45 C46 118.0(4) . .
C48 C45 C44 119.5(4) . .
C46 C45 C44 122.5(4) . .
C10 C11 C14 121.1(4) . .
C65 C66 C67 118.8(4) . .
C65 C66 C64 119.6(4) . .
C67 C66 C64 121.3(3) . .
O15 C16 O1 123.8(4) 2_767 .
O15 C16 C2 117.1(4) 2_767 .
O1 C16 C2 119.1(3) . .
C65 C61 C60 121.4(4) 1_465 .
C48 C49 C50 120.9(4) . .
C61 C60 C68 118.1(4) . 1_465
C61 C60 C59 120.3(3) . .
C68 C60 C59 121.6(4) 1_465 .
C1 C2 C3 118.5(3) . .
C1 C2 C16 122.3(3) . .
C3 C2 C16 119.2(3) . .
C3 C4 C5 119.6(4) . .
N6 C31 C30 117.7(5) . .
N6 C31 C32 121.8(6) . .
C30 C31 C32 120.4(6) . .
C46 C47 C50 120.3(4) . .
C75 N6 C31 119.4(4) . .
C75 N6 Mn3 125.0(3) . .
C31 N6 Mn3 115.5(3) . .
C6 C5 C4 118.6(3) . .
C6 C5 C7 120.7(3) . .
C4 C5 C7 120.8(4) . .
C61 C65 C66 120.1(4) 1_645 .
N9 C43 N8 110.6(3) . .
N9 C43 C42 124.5(4) . .
N8 C43 C42 124.7(4) . .
C47 C46 C45 121.7(4) . .
C67 C68 C60 120.9(4) . 1_645
C41 C40 C37 120.6(4) . .
C1 C6 C5 121.2(3) . .
N5 C22 C23 122.1(4) . .
N5 C22 C21 117.2(4) . .
C23 C22 C21 120.6(4) . .
C47 C50 C49 118.6(4) . .
C47 C50 C51 120.9(4) . .
C49 C50 C51 120.4(4) . .
C57 C56 C55 119.8(4) . .
C41 C42 C39 119.6(4) . .
C41 C42 C43 121.4(4) . .
C39 C42 C43 118.9(4) . .
C42 C39 C38 119.9(4) . .
O10 C72 O14 124.9(4) . 2_746
O10 C72 C37 119.6(4) . 2_656
O14 C72 C37 115.4(4) 2_746 2_656
O2 C15 O13 124.9(4) . 2_746
O2 C15 C14 117.6(4) . .
O13 C15 C14 117.4(4) 2_746 .
C11 C10 C9 120.6(4) . .
C4 C3 C2 121.7(3) . .
C54 C55 C56 121.2(4) . .
C42 C41 C40 120.6(4) . .
C40 C37 C38 118.9(4) . .
C40 C37 C72 119.5(4) . 2_656
C38 C37 C72 121.4(4) . 2_656
C12 C13 C14 121.3(4) . .
N4 C21 C20 121.4(5) . .
N4 C21 C22 118.2(4) . .
C20 C21 C22 120.3(5) . .
N5 C28 C27 123.8(4) . .
C13 C12 C9 119.9(4) . .
N7 C30 C31 118.5(4) . .
N7 C30 C35 122.8(6) . .
C31 C30 C35 118.7(6) . .
N4 C17 C18 123.2(5) . .
C26 C23 C22 117.7(5) . .
C26 C23 C24 124.8(5) . .
C22 C23 C24 117.5(5) . .
C37 C38 C39 120.4(4) . .
C26 C27 C28 118.1(5) . .
C18 C19 C20 119.9(5) . .
C33 C32 C31 116.1(6) . .
C33 C32 C74 127.0(6) . .
C31 C32 C74 116.9(6) . .
C34 C33 C32 123.3(6) . .
C24 C25 C20 122.3(5) . .
C19 C20 C21 117.4(5) . .
C19 C20 C25 124.6(5) . .
C21 C20 C25 118.0(5) . .
C19 C18 C17 119.8(5) . .
C36 C69 C29 115.8(6) . .
C27 C26 C23 120.9(5) . .
C36 C35 C73 122.7(7) . .
C36 C35 C30 116.3(6) . .
C73 C35 C30 121.0(7) . .
N7 C29 C69 124.2(6) . .
C35 C36 C69 123.3(7) . .
C25 C24 C23 121.2(5) . .
C33 C34 C75 117.0(6) . .
C73 C74 C32 123.7(7) . .
N6 C75 C34 122.3(5) . .
C74 C73 C35 119.2(7) . .

loop_
_geom_bond_atom_site_label_1
_geom_bond_atom_site_label_2
_geom_bond_distance
_geom_bond_site_symmetry_2
Mn1 O15 2.115(2) 2_767
Mn1 O15 2.115(2) .
Mn1 O8 2.130(3) 2_767
Mn1 O8 2.130(3) .
Mn1 O6 2.251(2) .
Mn1 O6 2.251(2) 2_767
Mn2 O9 2.072(3) .
Mn2 O1 2.147(3) .
Mn2 N4 2.243(3) .
Mn2 O6 2.244(2) .
Mn2 N5 2.284(3) .
Mn2 O7 2.342(3) .
Mn3 O14 2.088(3) .
Mn3 O13 2.095(3) .
Mn3 O3 2.226(3) .
Mn3 N6 2.237(4) .
Mn3 N7 2.257(4) .
Mn3 O4 2.457(3) .
Mn4 O2 2.107(3) 2_746
Mn4 O2 2.107(3) .
Mn4 O10 2.158(3) .
Mn4 O10 2.158(3) 2_746
Mn4 O3 2.266(2) 2_746
Mn4 O3 2.266(2) .
O6 C62 1.276(5) .
O4 C51 1.254(4) .
O8 C64 1.266(4) .
O7 C62 1.247(4) .
O2 C15 1.245(4) .
O9 C64 1.248(4) .
O1 C16 1.273(4) .
O15 C16 1.244(4) 2_767
O3 C51 1.274(4) .
N13 C59 1.343(5) .
N13 N12 1.354(4) .
O10 C72 1.249(5) .
N1 C7 1.327(4) .
N1 C8 1.335(4) .
C7 N2 1.338(4) .
C7 C5 1.457(5) .
N11 C59 1.338(4) .
N11 C58 1.351(5) .
O14 C72 1.281(5) 2_746
O13 C15 1.261(4) 2_746
N9 C43 1.322(4) .
N9 N10 1.368(4) .
C14 C11 1.382(5) .
C14 C13 1.382(5) .
C14 C15 1.500(5) .
C67 C68 1.367(5) .
C67 C66 1.391(5) .
C59 C60 1.465(5) .
C44 N10 1.318(5) .
C44 N8 1.361(5) .
C44 C45 1.470(5) .
N8 C43 1.330(4) .
N2 N3 1.361(4) .
C9 C10 1.384(5) .
C9 C12 1.388(5) .
C9 C8 1.465(5) .
N4 C17 1.320(5) .
N4 C21 1.347(5) .
C64 C66 1.492(5) .
C52 C53 1.387(4) .
C52 C57 1.395(5) .
C51 C50 1.504(5) .
C57 C56 1.374(5) .
C57 C62 1.490(5) .
N5 C28 1.329(5) .
N5 C22 1.365(4) .
N3 C8 1.320(4) .
N12 C58 1.318(4) .
C58 C54 1.471(5) .
C1 C6 1.365(5) .
C1 C2 1.379(4) .
C48 C45 1.382(5) .
C48 C49 1.383(5) .
C53 C54 1.388(5) .
N7 C29 1.310(6) .
N7 C30 1.345(5) .
C54 C55 1.378(5) .
C45 C46 1.386(5) .
C11 C10 1.361(5) .
C66 C65 1.388(4) .
C16 O15 1.244(4) 2_767
C16 C2 1.489(5) .
C61 C65 1.372(5) 1_465
C61 C60 1.383(5) .
C49 C50 1.384(5) .
C60 C68 1.394(4) 1_465
C2 C3 1.382(5) .
C4 C3 1.364(5) .
C4 C5 1.395(5) .
C31 N6 1.356(5) .
C31 C30 1.403(6) .
C31 C32 1.430(6) .
C47 C46 1.369(5) .
C47 C50 1.381(5) .
N6 C75 1.328(5) .
C5 C6 1.383(5) .
C65 C61 1.372(5) 1_645
C43 C42 1.480(5) .
C68 C60 1.394(4) 1_645
C40 C41 1.377(5) .
C40 C37 1.382(5) .
C22 C23 1.398(5) .
C22 C21 1.435(5) .
C56 C55 1.390(5) .
C42 C41 1.368(5) .
C42 C39 1.386(5) .
C39 C38 1.386(5) .
C72 O14 1.281(5) 2_746
C72 C37 1.501(5) 2_656
C15 O13 1.261(4) 2_746
C37 C38 1.384(5) .
C37 C72 1.501(5) 2_656
C13 C12 1.367(5) .
C21 C20 1.409(5) .
C28 C27 1.395(5) .
C30 C35 1.427(6) .
C17 C18 1.370(5) .
C23 C26 1.391(6) .
C23 C24 1.454(6) .
C27 C26 1.349(6) .
C19 C18 1.328(6) .
C19 C20 1.396(6) .
C32 C33 1.374(7) .
C32 C74 1.432(8) .
C33 C34 1.360(7) .
C25 C24 1.351(6) .
C25 C20 1.413(6) .
C69 C36 1.356(8) .
C69 C29 1.426(6) .
C35 C36 1.356(8) .
C35 C73 1.403(8) .
C34 C75 1.424(7) .
C74 C73 1.333(8) .

loop_
_platon_squeeze_void_nr
_platon_squeeze_void_average_x
_platon_squeeze_void_average_y
_platon_squeeze_void_average_z
_platon_squeeze_void_volume
_platon_squeeze_void_count_electrons
_platon_squeeze_void_content
1 0.000 0.000 0.500 66 10 ' '
2 0.087 0.063 -0.001 33 3 ' '
3 -0.088 0.937 1.001 33 4 ' '
4 0.500 0.403 0.630 975 206 ' '
